data_1568378
loop_
_publ_author_name
'Shimomoto, Hiroaki'
'Miyano, Yuto'
'Kinoshita, Kaito'
'Itoh, Tomomichi'
'Ihara, Eiji'

_publ_section_title
;
 Initiating abilities of diphosphine- and diamine-ligated Pd
 complexes/NaBPh4 systems for C1 polymerization of diazoacetates
;
_journal_issue 9
_journal_name_full 'Polymer Chemistry'
_journal_page_first 1007
_journal_page_last 1018
_journal_paper_doi 10.1039/D2PY01548J
_journal_volume 14
_journal_year 2023
_chemical_formula_moiety 'C59 H42 Cl2 O3 P2 Pd, 0.5(C4 H8 O), 0.5(C4 H10 O)'
_chemical_formula_sum 'C63 H51 Cl2 O4 P2 Pd'
_chemical_formula_weight 1111.28
_space_group_crystal_system monoclinic
_space_group_IT_number 14
_space_group_name_Hall '-P 2yn'
_space_group_name_H-M_alt 'P 1 21/n 1'
_atom_sites_solution_hydrogens geom
_atom_sites_solution_primary dual
_audit_creation_date 2022-09-15
_audit_creation_method
;
Olex2 1.5
(compiled 2022.04.07 svn.rca3783a0 for OlexSys, GUI svn.r6498)
;
_audit_update_record
;
2022-09-15 deposited with the CCDC.	2023-01-30 downloaded from the CCDC.
;
_cell_angle_alpha 90
_cell_angle_beta 116.670(5)
_cell_angle_gamma 90
_cell_formula_units_Z 4
_cell_length_a 20.2129(9)
_cell_length_b 13.6540(4)
_cell_length_c 20.7338(8)
_cell_measurement_reflns_used 30121
_cell_measurement_temperature 100
_cell_measurement_theta_max 31.2720
_cell_measurement_theta_min 1.8130
_cell_volume 5113.4(4)
_computing_cell_refinement 'CrysAlisPro 1.171.40.53 (Rigaku OD, 2019)'
_computing_data_collection 'CrystalClear-SM Expert 2.1 b46 (Rigaku, 2016)'
_computing_data_reduction 'CrysAlisPro 1.171.40.53 (Rigaku OD, 2019)'
_computing_molecular_graphics 'Olex2 1.5 (Dolomanov et al., 2009)'
_computing_publication_material 'Olex2 1.5 (Dolomanov et al., 2009)'
_computing_structure_refinement 'SHELXL-2018/3 (Sheldrick, 2018)'
_computing_structure_solution 'SHELXT 2018/2 (Sheldrick, 2018)'
_diffrn_ambient_temperature 100
_diffrn_detector CCD
_diffrn_detector_area_resol_mean 7.111
_diffrn_detector_type 'Rigaku Saturn724+ area detector'
_diffrn_measured_fraction_theta_full 1.000
_diffrn_measured_fraction_theta_max 1.000
_diffrn_measurement_details
;
List of Runs (angles in degrees, time in seconds):

  # Type    Start    End  Width  t~exp~   \w     \q     \k     \f   Frames
#--------------------------------------------------------------------------
  1  \w   -110.00  70.00   0.50    4.00    --  -20.00  45.00   0.00  360
  2  \w   -110.00  70.00   0.50    4.00    --  -20.00  45.00  90.00  360
  3  \w   -110.00  70.00   0.50    4.00    --  -20.00  45.00 180.00  360
  4  \w   -110.00  70.00   0.50    4.00    --  -20.00  45.00 270.00  360
;
_diffrn_measurement_device 'abstract diffractometer'
_diffrn_measurement_device_type 'Rigaku Varimax with Saturn'
_diffrn_measurement_method '\w scans'
_diffrn_orient_matrix_type 'CrysAlisPro convention (1999,Acta A55,543-557)'
_diffrn_orient_matrix_UB_11 0.0045681000
_diffrn_orient_matrix_UB_12 0.0185605000
_diffrn_orient_matrix_UB_13 0.0337218000
_diffrn_orient_matrix_UB_21 -0.0039599000
_diffrn_orient_matrix_UB_22 0.0484704000
_diffrn_orient_matrix_UB_23 -0.0135713000
_diffrn_orient_matrix_UB_31 -0.0387742000
_diffrn_orient_matrix_UB_32 -0.0026967000
_diffrn_orient_matrix_UB_33 -0.0120105000
_diffrn_radiation_collimation 0.3
_diffrn_radiation_monochromator 'multi-layer mirror optics'
_diffrn_radiation_probe x-ray
_diffrn_radiation_type 'Mo K\a'
_diffrn_radiation_wavelength 0.71073
_diffrn_reflns_av_R_equivalents 0.1195
_diffrn_reflns_av_unetI/netI 0.0693
_diffrn_reflns_Laue_measured_fraction_full 1.000
_diffrn_reflns_Laue_measured_fraction_max 1.000
_diffrn_reflns_limit_h_max 25
_diffrn_reflns_limit_h_min -25
_diffrn_reflns_limit_k_max 17
_diffrn_reflns_limit_k_min -17
_diffrn_reflns_limit_l_max 26
_diffrn_reflns_limit_l_min -26
_diffrn_reflns_number 77041
_diffrn_reflns_point_group_measured_fraction_full 1.000
_diffrn_reflns_point_group_measured_fraction_max 1.000
_diffrn_reflns_theta_full 25.242
_diffrn_reflns_theta_max 26.500
_diffrn_reflns_theta_min 1.853
_diffrn_source 'rotating anode X-ray generator'
_diffrn_source_current 24.0
_diffrn_source_power 1.2
_diffrn_source_target Mo
_diffrn_source_type 'MicroMax 007'
_diffrn_source_voltage 50.0
_exptl_absorpt_coefficient_mu 0.581
_exptl_absorpt_correction_T_max 1.00000
_exptl_absorpt_correction_T_min 0.53352
_exptl_absorpt_correction_type multi-scan
_exptl_absorpt_process_details
;
CrysAlisPro 1.171.41.93a (Rigaku Oxford Diffraction, 2020)
Empirical absorption correction using spherical harmonics,
implemented in SCALE3 ABSPACK scaling algorithm.
;
_exptl_crystal_colour yellow
_exptl_crystal_colour_primary yellow
_exptl_crystal_density_diffrn 1.444
_exptl_crystal_description block
_exptl_crystal_F_000 2284
_exptl_crystal_size_max 0.08
_exptl_crystal_size_mid 0.02
_exptl_crystal_size_min 0.02
_refine_diff_density_max 0.709
_refine_diff_density_min -0.768
_refine_diff_density_rms 0.101
_refine_ls_extinction_method none
_refine_ls_goodness_of_fit_ref 1.050
_refine_ls_hydrogen_treatment constr
_refine_ls_matrix_type full
_refine_ls_number_parameters 698
_refine_ls_number_reflns 10598
_refine_ls_number_restraints 129
_refine_ls_restrained_S_all 1.046
_refine_ls_R_factor_all 0.0772
_refine_ls_R_factor_gt 0.0504
_refine_ls_shift/su_max 0.002
_refine_ls_shift/su_mean 0.000
_refine_ls_structure_factor_coef Fsqd
_refine_ls_weighting_details 'w=1/[\s^2^(Fo^2^)+(0.0513P)^2^+1.0762P] where P=(Fo^2^+2Fc^2^)/3'
_refine_ls_weighting_scheme calc
_refine_ls_wR_factor_gt 0.1087
_refine_ls_wR_factor_ref 0.1187
_reflns_Friedel_coverage 0.000
_reflns_number_gt 7775
_reflns_number_total 10598
_reflns_threshold_expression 'I > 2\s(I)'
_cod_data_source_file d2py01548j2.cif
_cod_data_source_block miyanog17_autored
_cod_depositor_comments 'Adding full bibliography for 1568372--1568378.cif.'
_cod_database_code 1568378
_shelx_shelxl_version_number 2018/3
_chemical_oxdiff_formula 'C11 H10 N O'
_shelx_space_group_comment
;
The symmetry employed for this shelxl refinement is uniquely defined
by the following loop, which should always be used as a source of
symmetry information in preference to the above space-group names.
They are only intended as comments.
;
_olex2_refinement_description
;
1. Fixed Uiso
 At 1.2 times of:
  All C(H) groups, All C(H,H) groups
 At 1.5 times of:
  All C(H,H,H) groups
2. Restrained distances
 O4-C60 = O4-C63
 1.44 with sigma of 0.02
 C60-C61 = C62-C63
 1.53 with sigma of 0.02
 C61-C62
 1.54 with sigma of 0.02
 O5-C1B
 1.41 with sigma of 0.02
 C1C-C1D
 1.5 with sigma of 0.02
 O5-C1C
 1.42 with sigma of 0.02
 C1A-C1B
 1.48 with sigma of 0.02
 O4-C61 = O4-C62 = C60-C62 = C61-C63
 2.38 with sigma of 0.04
 O5-C1A = O5-C1D
 2.37 with sigma of 0.04
 C61-C63 \\sim C60-C62
 with sigma of 0.04
 O4-C61 \\sim O4-C62
 with sigma of 0.04
 C60-C61 \\sim C61-C62 \\sim C62-C63
 with sigma of 0.02
 O4-C60 \\sim O4-C63
 with sigma of 0.02
 C1A-O5 \\sim O5-C1D
 with sigma of 0.04
 O5-C1B \\sim O5-C1C
 with sigma of 0.02
 C1A-C1B \\sim C1C-C1D
 with sigma of 0.02
3. Uiso/Uaniso restraints and constraints
O4 \\sim C60 \\sim C61 \\sim C62 \\sim C63: within 2A with sigma of 0.04 and
sigma for terminal atoms of 0.08 within 2A
O5 \\sim C1A \\sim C1B \\sim C1C \\sim C1D: within 2A with sigma of 0.04 and
sigma for terminal atoms of 0.08 within 2A
4. Rigid body (RIGU) restrains
 O4, C60, C61, C62, C63
 with sigma for 1-2 distances of 0.004 and sigma for 1-3 distances of 0.004
 O5, C1A, C1B, C1C, C1D
 with sigma for 1-2 distances of 0.004 and sigma for 1-3 distances of 0.004
5. Others
 Fixed Sof: O4(0.5) C60(0.5) H60A(0.5) H60B(0.5) C61(0.5) H61A(0.5) H61B(0.5)
 C62(0.5) H62A(0.5) H62B(0.5) C63(0.5) H63A(0.5) H63B(0.5) O5(0.5) C1A(0.5)
 H1AA(0.5) H1AB(0.5) H1AC(0.5) C1B(0.5) H1BA(0.5) H1BB(0.5) C1C(0.5) H1CA(0.5)
 H1CB(0.5) C1D(0.5) H1DA(0.5) H1DB(0.5) H1DC(0.5)
6.a Ternary CH refined with riding coordinates:
 C13(H13), C20(H20)
6.b Secondary CH2 refined with riding coordinates:
 C60(H60A,H60B), C61(H61A,H61B), C62(H62A,H62B), C63(H63A,H63B), C1B(H1BA,
 H1BB), C1C(H1CA,H1CB)
6.c Aromatic/amide H refined with riding coordinates:
 C8(H8), C9(H9), C10(H10), C11(H11), C15(H15), C16(H16), C17(H17), C18(H18),
 C21(H21), C22(H22), C23(H23), C24(H24), C25(H25), C27(H27), C28(H28), C29(H29),
  C30(H30), C31(H31), C34(H34), C35(H35), C36(H36), C43(H43), C44(H44),
 C45(H45), C49(H49), C50(H50), C51(H51), C52(H52), C53(H53), C55(H55), C56(H56),
  C57(H57), C58(H58), C59(H59)
6.d Idealised Me refined as rotating group:
 C40(H40A,H40B,H40C), C41(H41A,H41B,H41C), C1A(H1AA,H1AB,H1AC), C1D(H1DA,H1DB,
 H1DC)
;
_olex2_exptl_crystal_mounting_method loop
_olex2_submission_special_instructions 'No special instructions were received'
_oxdiff_exptl_absorpt_empirical_details
;
Empirical correction (ABSPACK) includes:
- Absorption correction using spherical harmonics
- Frame scaling
- Detector area scaling
;
_oxdiff_exptl_absorpt_empirical_full_max 3.610
_oxdiff_exptl_absorpt_empirical_full_min 0.721

loop_
_space_group_symop_operation_xyz
'x, y, z'
'-x+1/2, y+1/2, -z+1/2'
'-x, -y, -z'
'x-1/2, -y-1/2, z-1/2'

loop_
_atom_site_label
_atom_site_type_symbol
_atom_site_fract_x
_atom_site_fract_y
_atom_site_fract_z
_atom_site_U_iso_or_equiv
_atom_site_adp_type
_atom_site_occupancy
_atom_site_site_symmetry_order
_atom_site_calc_flag
_atom_site_refinement_flags_posn
_atom_site_refinement_flags_adp
_atom_site_refinement_flags_occupancy
_atom_site_disorder_assembly
_atom_site_disorder_group
Pd1 Pd 0.81139(2) 0.74883(2) 0.59958(2) 0.01569(8) Uani 1 1 d . . . . .
Cl1 Cl 0.75930(5) 0.93129(6) 0.48393(5) 0.0288(2) Uani 1 1 d . . . . .
Cl2 Cl 0.77388(5) 0.74085(6) 0.69355(4) 0.0241(2) Uani 1 1 d . . . . .
P1 P 0.92676(5) 0.80061(6) 0.68120(5) 0.0183(2) Uani 1 1 d . . . . .
P2 P 0.72599(5) 0.62923(6) 0.53999(4) 0.01631(19) Uani 1 1 d . . . . .
O1 O 0.90818(14) 0.61679(17) 0.54369(13) 0.0278(6) Uani 1 1 d . . . . .
O2 O 0.81063(14) 0.93008(17) 0.37336(13) 0.0296(6) Uani 1 1 d . . . . .
O3 O 0.87686(12) 0.58615(15) 0.66563(11) 0.0158(5) Uani 1 1 d . . . . .
C1 C 0.83901(18) 0.7641(2) 0.51867(16) 0.0148(7) Uani 1 1 d . . . . .
C2 C 0.81517(18) 0.8414(2) 0.47401(17) 0.0166(7) Uani 1 1 d . . . . .
C3 C 0.83346(18) 0.8592(2) 0.41282(18) 0.0198(8) Uani 1 1 d . . . . .
C4 C 0.88064(19) 0.7855(2) 0.40338(17) 0.0189(7) Uani 1 1 d . . . . .
C5 C 0.90487(18) 0.7064(2) 0.44612(17) 0.0163(7) Uani 1 1 d . . . . .
C6 C 0.88568(18) 0.6895(2) 0.50617(17) 0.0178(7) Uani 1 1 d . . . . .
C7 C 0.90662(18) 0.6114(2) 0.34789(17) 0.0190(7) Uani 1 1 d . . . . .
C8 C 0.8921(2) 0.5185(3) 0.3192(2) 0.0268(8) Uani 1 1 d . . . . .
H8 H 0.910585 0.462836 0.349544 0.032 Uiso 1 1 calc R U . . .
C9 C 0.8497(2) 0.5072(3) 0.2449(2) 0.0343(10) Uani 1 1 d . . . . .
H9 H 0.839752 0.443486 0.224272 0.041 Uiso 1 1 calc R U . . .
C10 C 0.8224(2) 0.5884(3) 0.2014(2) 0.0365(10) Uani 1 1 d . . . . .
H10 H 0.792395 0.580034 0.151064 0.044 Uiso 1 1 calc R U . . .
C11 C 0.8380(2) 0.6824(3) 0.23019(19) 0.0310(9) Uani 1 1 d . . . . .
H11 H 0.819456 0.737991 0.199805 0.037 Uiso 1 1 calc R U . . .
C12 C 0.88076(19) 0.6936(3) 0.30356(18) 0.0226(8) Uani 1 1 d . . . . .
C13 C 0.9060(2) 0.7903(3) 0.34499(18) 0.0225(8) Uani 1 1 d . . . . .
H13 H 0.887704 0.849567 0.313506 0.027 Uiso 1 1 calc R U . . .
C14 C 0.9909(2) 0.7834(2) 0.38492(17) 0.0199(8) Uani 1 1 d . . . . .
C15 C 1.0407(2) 0.8481(2) 0.37915(19) 0.0253(8) Uani 1 1 d . . . . .
H15 H 1.023755 0.904583 0.349399 0.030 Uiso 1 1 calc R U . . .
C16 C 1.1157(2) 0.8288(3) 0.4177(2) 0.0306(9) Uani 1 1 d . . . . .
H16 H 1.150471 0.873091 0.414707 0.037 Uiso 1 1 calc R U . . .
C17 C 1.1409(2) 0.7464(3) 0.4603(2) 0.0278(8) Uani 1 1 d . . . . .
H17 H 1.192510 0.733600 0.485594 0.033 Uiso 1 1 calc R U . . .
C18 C 1.09004(19) 0.6814(3) 0.46636(18) 0.0229(8) Uani 1 1 d . . . . .
H18 H 1.106861 0.624752 0.495880 0.028 Uiso 1 1 calc R U . . .
C19 C 1.01581(19) 0.7010(2) 0.42902(17) 0.0192(7) Uani 1 1 d . . . . .
C20 C 0.95267(18) 0.6378(2) 0.42760(17) 0.0173(7) Uani 1 1 d . . . . .
H20 H 0.970148 0.579306 0.459998 0.021 Uiso 1 1 calc R U . . .
C21 C 0.9942(2) 0.8920(3) 0.60649(19) 0.0285(9) Uani 1 1 d . . . . .
H21 H 0.953234 0.935554 0.590884 0.034 Uiso 1 1 calc R U . . .
C22 C 1.0485(2) 0.9081(3) 0.5850(2) 0.0380(10) Uani 1 1 d . . . . .
H22 H 1.045342 0.962980 0.555575 0.046 Uiso 1 1 calc R U . . .
C23 C 1.1074(2) 0.8448(3) 0.6062(2) 0.0411(11) Uani 1 1 d . . . . .
H23 H 1.145356 0.856056 0.591970 0.049 Uiso 1 1 calc R U . . .
C24 C 1.1111(2) 0.7645(3) 0.6484(2) 0.0352(10) Uani 1 1 d . . . . .
H24 H 1.150789 0.719321 0.661605 0.042 Uiso 1 1 calc R U . . .
C25 C 1.0577(2) 0.7493(3) 0.6715(2) 0.0250(8) Uani 1 1 d . . . . .
H25 H 1.061584 0.695050 0.701684 0.030 Uiso 1 1 calc R U . . .
C26 C 0.9980(2) 0.8133(2) 0.65059(18) 0.0226(8) Uani 1 1 d . . . . .
C27 C 0.8757(2) 0.9561(3) 0.73452(19) 0.0300(9) Uani 1 1 d . . . . .
H27 H 0.828612 0.925532 0.710562 0.036 Uiso 1 1 calc R U . . .
C28 C 0.8836(2) 1.0429(3) 0.7730(2) 0.0380(11) Uani 1 1 d . . . . .
H28 H 0.842196 1.071020 0.776189 0.046 Uiso 1 1 calc R U . . .
C29 C 0.9524(3) 1.0878(3) 0.8065(2) 0.0420(12) Uani 1 1 d . . . . .
H29 H 0.957645 1.146947 0.832483 0.050 Uiso 1 1 calc R U . . .
C30 C 1.0133(2) 1.0481(3) 0.80263(19) 0.0366(10) Uani 1 1 d . . . . .
H30 H 1.060065 1.079654 0.825616 0.044 Uiso 1 1 calc R U . . .
C31 C 1.0055(2) 0.9620(2) 0.76506(18) 0.0273(9) Uani 1 1 d . . . . .
H31 H 1.047253 0.934685 0.762070 0.033 Uiso 1 1 calc R U . . .
C32 C 0.9375(2) 0.9146(2) 0.73150(17) 0.0217(8) Uani 1 1 d . . . . .
C33 C 0.96148(18) 0.7020(2) 0.74811(17) 0.0174(7) Uani 1 1 d . . . . .
C34 C 1.0201(2) 0.7205(3) 0.81565(18) 0.0240(8) Uani 1 1 d . . . . .
H34 H 1.040842 0.784338 0.826839 0.029 Uiso 1 1 calc R U . . .
C35 C 1.0482(2) 0.6472(3) 0.86635(19) 0.0279(9) Uani 1 1 d . . . . .
H35 H 1.088984 0.660513 0.911761 0.034 Uiso 1 1 calc R U . . .
C36 C 1.01772(19) 0.5542(2) 0.85191(18) 0.0231(8) Uani 1 1 d . . . . .
H36 H 1.036688 0.504889 0.887970 0.028 Uiso 1 1 calc R U . . .
C37 C 0.95933(18) 0.5325(2) 0.78477(17) 0.0177(7) Uani 1 1 d . . . . .
C38 C 0.93260(18) 0.6067(2) 0.73404(16) 0.0162(7) Uani 1 1 d . . . . .
C39 C 0.92588(19) 0.4307(2) 0.76343(17) 0.0192(7) Uani 1 1 d . . . . .
C40 C 0.9647(2) 0.3791(3) 0.72361(19) 0.0285(9) Uani 1 1 d . . . . .
H40A H 0.944190 0.313139 0.709322 0.043 Uiso 1 1 calc R U . . .
H40B H 1.017921 0.374510 0.755673 0.043 Uiso 1 1 calc R U . . .
H40C H 0.956749 0.416810 0.680514 0.043 Uiso 1 1 calc R U . . .
C41 C 0.9358(2) 0.3700(3) 0.82882(18) 0.0275(9) Uani 1 1 d . . . . .
H41A H 0.909113 0.401071 0.852805 0.041 Uiso 1 1 calc R U . . .
H41B H 0.988604 0.365901 0.862577 0.041 Uiso 1 1 calc R U . . .
H41C H 0.916205 0.303948 0.813147 0.041 Uiso 1 1 calc R U . . .
C42 C 0.84462(18) 0.4418(2) 0.71024(16) 0.0166(7) Uani 1 1 d . . . . .
C43 C 0.7899(2) 0.3764(3) 0.70537(18) 0.0252(8) Uani 1 1 d . . . . .
H43 H 0.802060 0.324337 0.739163 0.030 Uiso 1 1 calc R U . . .
C44 C 0.7184(2) 0.3861(3) 0.65229(19) 0.0298(9) Uani 1 1 d . . . . .
H44 H 0.681408 0.341736 0.650584 0.036 Uiso 1 1 calc R U . . .
C45 C 0.69976(19) 0.4595(3) 0.60161(18) 0.0234(8) Uani 1 1 d . . . . .
H45 H 0.650460 0.463721 0.564315 0.028 Uiso 1 1 calc R U . . .
C46 C 0.75245(18) 0.5278(2) 0.60428(17) 0.0170(7) Uani 1 1 d . . . . .
C47 C 0.82393(18) 0.5179(2) 0.66023(17) 0.0159(7) Uani 1 1 d . . . . .
C48 C 0.62772(18) 0.6512(2) 0.51168(17) 0.0170(7) Uani 1 1 d . . . . .
C49 C 0.6063(2) 0.7311(3) 0.53903(19) 0.0243(8) Uani 1 1 d . . . . .
H49 H 0.642410 0.773639 0.572816 0.029 Uiso 1 1 calc R U . . .
C50 C 0.5316(2) 0.7483(3) 0.5167(2) 0.0300(9) Uani 1 1 d . . . . .
H50 H 0.516818 0.802829 0.535557 0.036 Uiso 1 1 calc R U . . .
C51 C 0.4786(2) 0.6877(3) 0.46744(19) 0.0281(9) Uani 1 1 d . . . . .
H51 H 0.427614 0.700278 0.452563 0.034 Uiso 1 1 calc R U . . .
C52 C 0.4998(2) 0.6087(3) 0.43986(19) 0.0263(8) Uani 1 1 d . . . . .
H52 H 0.463418 0.566498 0.406003 0.032 Uiso 1 1 calc R U . . .
C53 C 0.57396(19) 0.5907(2) 0.46134(17) 0.0210(8) Uani 1 1 d . . . . .
H53 H 0.588360 0.536619 0.441649 0.025 Uiso 1 1 calc R U . . .
C54 C 0.72577(18) 0.5776(2) 0.45862(17) 0.0173(7) Uani 1 1 d . . . . .
C55 C 0.74839(19) 0.4835(3) 0.45469(19) 0.0244(8) Uani 1 1 d . . . . .
H55 H 0.764607 0.441728 0.495599 0.029 Uiso 1 1 calc R U . . .
C56 C 0.7476(2) 0.4494(3) 0.3913(2) 0.0307(9) Uani 1 1 d . . . . .
H56 H 0.762812 0.384277 0.388780 0.037 Uiso 1 1 calc R U . . .
C57 C 0.7247(2) 0.5101(3) 0.33169(19) 0.0318(9) Uani 1 1 d . . . . .
H57 H 0.724083 0.486274 0.288352 0.038 Uiso 1 1 calc R U . . .
C58 C 0.7029(2) 0.6048(3) 0.33487(18) 0.0285(9) Uani 1 1 d . . . . .
H58 H 0.687846 0.646740 0.294155 0.034 Uiso 1 1 calc R U . . .
C59 C 0.70305(19) 0.6385(3) 0.39836(17) 0.0229(8) Uani 1 1 d . . . . .
H59 H 0.687538 0.703504 0.400662 0.027 Uiso 1 1 calc R U . . .
O4 O 0.6087(10) 1.1059(18) 0.4968(10) 0.043(5) Uani 0.5 1 d D U P A -1
C60 C 0.6067(5) 1.0465(8) 0.5531(5) 0.037(2) Uani 0.5 1 d D U P A -1
H60A H 0.622351 0.978753 0.549930 0.045 Uiso 0.5 1 calc R U P A -1
H60B H 0.555789 1.044491 0.548555 0.045 Uiso 0.5 1 calc R U P A -1
C61 C 0.6597(8) 1.0927(8) 0.6254(6) 0.029(3) Uani 0.5 1 d D U P A -1
H61A H 0.637730 1.150514 0.637309 0.035 Uiso 0.5 1 calc R U P A -1
H61B H 0.676580 1.044944 0.665536 0.035 Uiso 0.5 1 calc R U P A -1
C62 C 0.7211(5) 1.1208(7) 0.6055(4) 0.048(2) Uani 0.5 1 d D U P A -1
H62A H 0.753527 1.064166 0.610077 0.057 Uiso 0.5 1 calc R U P A -1
H62B H 0.751649 1.174930 0.636296 0.057 Uiso 0.5 1 calc R U P A -1
C63 C 0.6783(6) 1.1532(8) 0.5269(5) 0.036(2) Uani 0.5 1 d D U P A -1
H63A H 0.671460 1.225183 0.524380 0.044 Uiso 0.5 1 calc R U P A -1
H63B H 0.706130 1.135426 0.499643 0.044 Uiso 0.5 1 calc R U P A -1
O5 O 0.6145(8) 1.1211(16) 0.5035(9) 0.030(3) Uani 0.5 1 d D U P B -2
C1A C 0.6753(11) 1.0847(15) 0.6315(8) 0.089(7) Uani 0.5 1 d D U P B -2
H1AA H 0.711219 1.136231 0.636962 0.133 Uiso 0.5 1 calc R U P B -2
H1AB H 0.700564 1.030605 0.664439 0.133 Uiso 0.5 1 calc R U P B -2
H1AC H 0.636742 1.111334 0.642833 0.133 Uiso 0.5 1 calc R U P B -2
C1B C 0.6416(6) 1.0488(8) 0.5571(6) 0.038(3) Uani 0.5 1 d D U P B -2
H1BA H 0.678863 1.009506 0.549820 0.046 Uiso 0.5 1 calc R U P B -2
H1BB H 0.600262 1.004491 0.550467 0.046 Uiso 0.5 1 calc R U P B -2
C1C C 0.6688(5) 1.1741(7) 0.4947(5) 0.032(2) Uani 0.5 1 d D U P B -2
H1CA H 0.701581 1.128446 0.485318 0.038 Uiso 0.5 1 calc R U P B -2
H1CB H 0.699389 1.210684 0.539514 0.038 Uiso 0.5 1 calc R U P B -2
C1D C 0.6339(4) 1.2441(5) 0.4330(4) 0.0270(16) Uani 0.5 1 d D U P B -2
H1DA H 0.608233 1.207430 0.387901 0.040 Uiso 0.5 1 calc R U P B -2
H1DB H 0.672279 1.285378 0.430404 0.040 Uiso 0.5 1 calc R U P B -2
H1DC H 0.598255 1.285528 0.440427 0.040 Uiso 0.5 1 calc R U P B -2

loop_
_atom_site_aniso_label
_atom_site_aniso_U_11
_atom_site_aniso_U_22
_atom_site_aniso_U_33
_atom_site_aniso_U_23
_atom_site_aniso_U_13
_atom_site_aniso_U_12
Pd1 0.01895(16) 0.01627(13) 0.01137(13) -0.00151(10) 0.00637(11) 0.00152(11)
Cl1 0.0394(6) 0.0224(4) 0.0307(5) 0.0050(4) 0.0210(4) 0.0138(4)
Cl2 0.0268(5) 0.0319(5) 0.0164(4) -0.0024(4) 0.0121(4) 0.0053(4)
P1 0.0230(5) 0.0153(4) 0.0133(4) -0.0021(3) 0.0051(4) -0.0005(4)
P2 0.0185(5) 0.0185(4) 0.0120(4) 0.0002(3) 0.0069(4) 0.0014(4)
O1 0.0423(17) 0.0240(13) 0.0246(13) 0.0076(11) 0.0218(13) 0.0115(12)
O2 0.0354(16) 0.0258(14) 0.0323(15) 0.0140(12) 0.0195(13) 0.0139(12)
O3 0.0173(12) 0.0175(11) 0.0103(11) -0.0017(9) 0.0040(10) -0.0008(10)
C1 0.0129(17) 0.0178(17) 0.0103(15) -0.0066(13) 0.0022(13) -0.0087(13)
C2 0.0139(18) 0.0149(16) 0.0196(17) -0.0030(13) 0.0061(15) 0.0024(13)
C3 0.0192(19) 0.0177(17) 0.0190(18) -0.0002(14) 0.0054(15) -0.0011(14)
C4 0.0213(19) 0.0188(16) 0.0155(17) -0.0011(14) 0.0074(15) 0.0014(15)
C5 0.0176(18) 0.0150(16) 0.0166(17) -0.0053(14) 0.0080(15) -0.0019(14)
C6 0.0217(19) 0.0157(17) 0.0139(16) -0.0018(13) 0.0062(15) -0.0029(14)
C7 0.0191(19) 0.0212(18) 0.0196(18) -0.0042(14) 0.0113(15) -0.0003(14)
C8 0.028(2) 0.0240(19) 0.033(2) -0.0043(16) 0.0176(18) -0.0032(16)
C9 0.032(2) 0.036(2) 0.035(2) -0.0166(19) 0.016(2) -0.0077(19)
C10 0.027(2) 0.056(3) 0.025(2) -0.019(2) 0.0100(18) -0.007(2)
C11 0.024(2) 0.049(3) 0.021(2) 0.0024(18) 0.0115(17) 0.0065(19)
C12 0.022(2) 0.029(2) 0.0211(18) -0.0024(15) 0.0130(16) 0.0005(16)
C13 0.028(2) 0.0232(18) 0.0177(18) 0.0049(15) 0.0119(16) 0.0058(16)
C14 0.027(2) 0.0206(17) 0.0140(17) -0.0036(14) 0.0113(16) -0.0013(15)
C15 0.039(2) 0.0156(17) 0.026(2) 0.0017(15) 0.0191(19) 0.0001(16)
C16 0.033(2) 0.031(2) 0.035(2) -0.0025(18) 0.021(2) -0.0077(18)
C17 0.020(2) 0.032(2) 0.030(2) -0.0013(17) 0.0100(17) 0.0022(17)
C18 0.026(2) 0.0224(18) 0.0203(18) -0.0012(15) 0.0101(17) 0.0002(16)
C19 0.027(2) 0.0189(17) 0.0150(17) -0.0024(14) 0.0122(16) -0.0005(15)
C20 0.0222(19) 0.0132(16) 0.0192(17) 0.0004(13) 0.0117(15) 0.0020(14)
C21 0.030(2) 0.025(2) 0.024(2) -0.0016(16) 0.0069(17) -0.0084(17)
C22 0.043(3) 0.042(2) 0.029(2) -0.0020(19) 0.015(2) -0.021(2)
C23 0.037(3) 0.055(3) 0.036(2) -0.019(2) 0.021(2) -0.024(2)
C24 0.031(2) 0.037(2) 0.041(2) -0.0123(19) 0.020(2) -0.0017(18)
C25 0.027(2) 0.0219(18) 0.0279(19) -0.0076(16) 0.0139(17) -0.0043(16)
C26 0.029(2) 0.0198(18) 0.0194(18) -0.0060(14) 0.0108(16) -0.0088(16)
C27 0.037(2) 0.0209(19) 0.024(2) 0.0005(16) 0.0068(18) 0.0072(17)
C28 0.056(3) 0.025(2) 0.029(2) 0.0009(17) 0.015(2) 0.019(2)
C29 0.075(3) 0.0128(18) 0.024(2) -0.0041(16) 0.009(2) 0.007(2)
C30 0.055(3) 0.0196(19) 0.0184(19) 0.0030(15) 0.0015(19) -0.0043(19)
C31 0.042(2) 0.0181(18) 0.0152(18) 0.0009(14) 0.0067(17) 0.0008(17)
C32 0.033(2) 0.0135(16) 0.0132(17) 0.0000(13) 0.0055(16) 0.0042(15)
C33 0.0190(19) 0.0180(17) 0.0150(17) -0.0005(14) 0.0075(15) 0.0020(14)
C34 0.029(2) 0.0195(17) 0.0204(19) -0.0018(14) 0.0083(17) 0.0010(15)
C35 0.025(2) 0.031(2) 0.0175(18) 0.0001(16) 0.0003(16) 0.0035(17)
C36 0.026(2) 0.0228(18) 0.0153(17) 0.0044(14) 0.0047(16) 0.0042(15)
C37 0.0195(19) 0.0187(17) 0.0170(17) -0.0005(14) 0.0101(15) 0.0033(14)
C38 0.0168(18) 0.0203(17) 0.0115(16) -0.0011(13) 0.0064(14) 0.0003(14)
C39 0.024(2) 0.0186(17) 0.0146(16) 0.0011(14) 0.0082(15) 0.0029(15)
C40 0.031(2) 0.025(2) 0.029(2) -0.0064(16) 0.0129(18) 0.0029(17)
C41 0.033(2) 0.0246(19) 0.0197(18) 0.0022(15) 0.0074(17) 0.0026(17)
C42 0.0207(19) 0.0198(17) 0.0132(16) 0.0007(13) 0.0110(15) 0.0031(14)
C43 0.033(2) 0.0226(19) 0.0233(19) 0.0065(15) 0.0154(18) 0.0019(16)
C44 0.031(2) 0.030(2) 0.028(2) 0.0038(17) 0.0136(18) -0.0076(17)
C45 0.0192(19) 0.030(2) 0.0175(18) 0.0014(15) 0.0052(16) -0.0048(16)
C46 0.0187(18) 0.0218(17) 0.0124(16) 0.0000(13) 0.0088(15) 0.0002(14)
C47 0.0202(18) 0.0162(16) 0.0147(16) -0.0058(13) 0.0109(15) -0.0030(14)
C48 0.0185(18) 0.0206(17) 0.0144(16) 0.0025(14) 0.0095(15) 0.0005(14)
C49 0.021(2) 0.030(2) 0.0197(18) -0.0057(15) 0.0066(16) 0.0032(15)
C50 0.024(2) 0.037(2) 0.026(2) -0.0072(18) 0.0096(17) 0.0080(18)
C51 0.0148(19) 0.043(2) 0.0225(19) -0.0023(17) 0.0050(16) 0.0072(17)
C52 0.022(2) 0.033(2) 0.0210(19) -0.0049(16) 0.0073(16) -0.0064(17)
C53 0.026(2) 0.0210(18) 0.0179(17) -0.0033(14) 0.0115(16) 0.0022(15)
C54 0.0207(19) 0.0200(17) 0.0122(16) -0.0043(13) 0.0082(14) -0.0035(14)
C55 0.026(2) 0.0249(19) 0.0214(18) -0.0017(15) 0.0101(16) 0.0026(16)
C56 0.030(2) 0.031(2) 0.030(2) -0.0087(17) 0.0134(18) 0.0023(17)
C57 0.027(2) 0.051(3) 0.0201(19) -0.0133(18) 0.0128(17) -0.0080(19)
C58 0.025(2) 0.046(2) 0.0120(17) 0.0029(16) 0.0059(16) -0.0066(18)
C59 0.021(2) 0.0253(19) 0.0184(18) 0.0001(15) 0.0054(16) -0.0021(15)
O4 0.042(6) 0.054(10) 0.026(5) -0.007(5) 0.010(4) -0.016(5)
C60 0.047(6) 0.037(5) 0.039(5) -0.005(4) 0.029(5) 0.001(5)
C61 0.043(6) 0.012(4) 0.038(5) 0.001(4) 0.024(5) -0.007(4)
C62 0.047(5) 0.050(6) 0.045(5) -0.004(4) 0.021(4) -0.006(4)
C63 0.034(6) 0.037(6) 0.041(5) 0.001(5) 0.020(5) -0.002(4)
O5 0.036(7) 0.027(5) 0.030(6) 0.004(5) 0.016(5) 0.003(5)
C1A 0.061(11) 0.154(17) 0.042(6) 0.020(8) 0.015(7) 0.003(10)
C1B 0.041(6) 0.039(5) 0.051(5) 0.016(4) 0.035(5) 0.015(5)
C1C 0.029(5) 0.039(5) 0.031(5) 0.005(4) 0.015(5) 0.004(4)
C1D 0.025(4) 0.034(4) 0.027(4) 0.001(3) 0.016(3) -0.003(3)

loop_
_atom_type_symbol
_atom_type_description
_atom_type_scat_dispersion_real
_atom_type_scat_dispersion_imag
_atom_type_scat_source
C C 0.0033 0.0016 'International Tables Vol C Tables 4.2.6.8 and 6.1.1.4'
H H 0.0000 0.0000 'International Tables Vol C Tables 4.2.6.8 and 6.1.1.4'
Cl Cl 0.1484 0.1585 'International Tables Vol C Tables 4.2.6.8 and 6.1.1.4'
O O 0.0106 0.0060 'International Tables Vol C Tables 4.2.6.8 and 6.1.1.4'
P P 0.1023 0.0942 'International Tables Vol C Tables 4.2.6.8 and 6.1.1.4'
Pd Pd -0.9988 1.0072 'International Tables Vol C Tables 4.2.6.8 and 6.1.1.4'

loop_
_geom_angle_atom_site_label_1
_geom_angle_atom_site_label_2
_geom_angle_atom_site_label_3
_geom_angle
_geom_angle_site_symmetry_1
_geom_angle_site_symmetry_3
_geom_angle_publ_flag
P1 Pd1 Cl2 90.13(3) . . ?
P2 Pd1 Cl2 88.24(3) . . ?
P2 Pd1 P1 152.54(3) . . ?
C1 Pd1 Cl2 176.10(10) . . ?
C1 Pd1 P1 90.72(9) . . ?
C1 Pd1 P2 92.77(9) . . ?
C26 P1 Pd1 118.21(11) . . ?
C26 P1 C32 101.93(16) . . ?
C26 P1 C33 103.87(16) . . ?
C32 P1 Pd1 120.25(12) . . ?
C32 P1 C33 106.61(15) . . ?
C33 P1 Pd1 104.43(11) . . ?
C46 P2 Pd1 104.10(11) . . ?
C48 P2 Pd1 120.22(11) . . ?
C48 P2 C46 106.21(15) . . ?
C48 P2 C54 102.43(15) . . ?
C54 P2 Pd1 117.49(11) . . ?
C54 P2 C46 105.06(15) . . ?
C47 O3 C38 117.5(2) . . ?
C2 C1 Pd1 120.7(2) . . ?
C2 C1 C6 118.5(3) . . ?
C6 C1 Pd1 120.8(2) . . ?
C1 C2 Cl1 121.6(3) . . ?
C1 C2 C3 124.4(3) . . ?
C3 C2 Cl1 114.1(2) . . ?
O2 C3 C2 122.5(3) . . ?
O2 C3 C4 122.1(3) . . ?
C4 C3 C2 115.4(3) . . ?
C3 C4 C13 123.6(3) . . ?
C5 C4 C3 122.2(3) . . ?
C5 C4 C13 114.2(3) . . ?
C4 C5 C6 121.7(3) . . ?
C4 C5 C20 114.6(3) . . ?
C6 C5 C20 123.7(3) . . ?
O1 C6 C1 122.1(3) . . ?
O1 C6 C5 120.1(3) . . ?
C5 C6 C1 117.8(3) . . ?
C8 C7 C12 120.8(3) . . ?
C8 C7 C20 126.3(3) . . ?
C12 C7 C20 112.8(3) . . ?
C7 C8 H8 120.5 . . ?
C7 C8 C9 119.1(4) . . ?
C9 C8 H8 120.5 . . ?
C8 C9 H9 120.0 . . ?
C10 C9 C8 120.0(4) . . ?
C10 C9 H9 120.0 . . ?
C9 C10 H10 119.5 . . ?
C9 C10 C11 121.0(4) . . ?
C11 C10 H10 119.5 . . ?
C10 C11 H11 120.5 . . ?
C12 C11 C10 119.0(4) . . ?
C12 C11 H11 120.5 . . ?
C7 C12 C13 113.1(3) . . ?
C11 C12 C7 120.0(3) . . ?
C11 C12 C13 126.9(3) . . ?
C4 C13 C12 105.2(3) . . ?
C4 C13 H13 113.5 . . ?
C4 C13 C14 105.3(3) . . ?
C12 C13 H13 113.5 . . ?
C12 C13 C14 105.1(3) . . ?
C14 C13 H13 113.5 . . ?
C15 C14 C13 126.4(3) . . ?
C15 C14 C19 120.6(3) . . ?
C19 C14 C13 113.0(3) . . ?
C14 C15 H15 120.7 . . ?
C14 C15 C16 118.6(3) . . ?
C16 C15 H15 120.7 . . ?
C15 C16 H16 119.4 . . ?
C17 C16 C15 121.2(3) . . ?
C17 C16 H16 119.4 . . ?
C16 C17 H17 120.1 . . ?
C16 C17 C18 119.8(3) . . ?
C18 C17 H17 120.1 . . ?
C17 C18 H18 120.5 . . ?
C19 C18 C17 119.1(3) . . ?
C19 C18 H18 120.5 . . ?
C14 C19 C20 113.0(3) . . ?
C18 C19 C14 120.6(3) . . ?
C18 C19 C20 126.4(3) . . ?
C5 C20 C7 105.7(3) . . ?
C5 C20 C19 105.5(3) . . ?
C5 C20 H20 113.4 . . ?
C7 C20 H20 113.4 . . ?
C19 C20 C7 104.5(3) . . ?
C19 C20 H20 113.4 . . ?
C22 C21 H21 119.3 . . ?
C22 C21 C26 121.3(4) . . ?
C26 C21 H21 119.3 . . ?
C21 C22 H22 120.0 . . ?
C23 C22 C21 119.9(4) . . ?
C23 C22 H22 120.0 . . ?
C22 C23 H23 120.2 . . ?
C22 C23 C24 119.6(4) . . ?
C24 C23 H23 120.2 . . ?
C23 C24 H24 119.7 . . ?
C25 C24 C23 120.7(4) . . ?
C25 C24 H24 119.7 . . ?
C24 C25 H25 119.9 . . ?
C24 C25 C26 120.1(4) . . ?
C26 C25 H25 119.9 . . ?
C21 C26 P1 118.9(3) . . ?
C21 C26 C25 118.3(3) . . ?
C25 C26 P1 122.7(3) . . ?
C28 C27 H27 120.2 . . ?
C28 C27 C32 119.6(4) . . ?
C32 C27 H27 120.2 . . ?
C27 C28 H28 120.2 . . ?
C29 C28 C27 119.5(4) . . ?
C29 C28 H28 120.2 . . ?
C28 C29 H29 119.4 . . ?
C30 C29 C28 121.1(4) . . ?
C30 C29 H29 119.4 . . ?
C29 C30 H30 120.4 . . ?
C31 C30 C29 119.3(4) . . ?
C31 C30 H30 120.4 . . ?
C30 C31 H31 119.5 . . ?
C30 C31 C32 121.1(4) . . ?
C32 C31 H31 119.5 . . ?
C27 C32 P1 119.3(3) . . ?
C31 C32 P1 121.3(3) . . ?
C31 C32 C27 119.4(3) . . ?
C34 C33 P1 119.5(3) . . ?
C34 C33 C38 117.7(3) . . ?
C38 C33 P1 122.8(2) . . ?
C33 C34 H34 119.7 . . ?
C35 C34 C33 120.6(3) . . ?
C35 C34 H34 119.7 . . ?
C34 C35 H35 119.6 . . ?
C34 C35 C36 120.7(3) . . ?
C36 C35 H35 119.6 . . ?
C35 C36 H36 119.8 . . ?
C35 C36 C37 120.4(3) . . ?
C37 C36 H36 119.8 . . ?
C36 C37 C39 123.4(3) . . ?
C38 C37 C36 118.1(3) . . ?
C38 C37 C39 118.5(3) . . ?
O3 C38 C33 118.1(3) . . ?
C37 C38 O3 119.4(3) . . ?
C37 C38 C33 122.5(3) . . ?
C37 C39 C40 107.8(3) . . ?
C37 C39 C41 112.0(3) . . ?
C41 C39 C40 109.4(3) . . ?
C42 C39 C37 108.3(3) . . ?
C42 C39 C40 107.5(3) . . ?
C42 C39 C41 111.6(3) . . ?
C39 C40 H40A 109.5 . . ?
C39 C40 H40B 109.5 . . ?
C39 C40 H40C 109.5 . . ?
H40A C40 H40B 109.5 . . ?
H40A C40 H40C 109.5 . . ?
H40B C40 H40C 109.5 . . ?
C39 C41 H41A 109.5 . . ?
C39 C41 H41B 109.5 . . ?
C39 C41 H41C 109.5 . . ?
H41A C41 H41B 109.5 . . ?
H41A C41 H41C 109.5 . . ?
H41B C41 H41C 109.5 . . ?
C43 C42 C39 123.6(3) . . ?
C43 C42 C47 117.5(3) . . ?
C47 C42 C39 118.7(3) . . ?
C42 C43 H43 119.6 . . ?
C44 C43 C42 120.9(3) . . ?
C44 C43 H43 119.6 . . ?
C43 C44 H44 119.7 . . ?
C43 C44 C45 120.7(3) . . ?
C45 C44 H44 119.7 . . ?
C44 C45 H45 119.6 . . ?
C44 C45 C46 120.9(3) . . ?
C46 C45 H45 119.6 . . ?
C45 C46 P2 120.6(3) . . ?
C47 C46 P2 122.3(2) . . ?
C47 C46 C45 117.0(3) . . ?
O3 C47 C42 118.6(3) . . ?
O3 C47 C46 118.4(3) . . ?
C42 C47 C46 123.0(3) . . ?
C49 C48 P2 119.5(3) . . ?
C49 C48 C53 119.5(3) . . ?
C53 C48 P2 120.9(3) . . ?
C48 C49 H49 120.3 . . ?
C50 C49 C48 119.4(3) . . ?
C50 C49 H49 120.3 . . ?
C49 C50 H50 119.5 . . ?
C51 C50 C49 121.0(3) . . ?
C51 C50 H50 119.5 . . ?
C50 C51 H51 120.1 . . ?
C50 C51 C52 119.7(3) . . ?
C52 C51 H51 120.1 . . ?
C51 C52 H52 120.0 . . ?
C51 C52 C53 120.1(3) . . ?
C53 C52 H52 120.0 . . ?
C48 C53 H53 119.8 . . ?
C52 C53 C48 120.4(3) . . ?
C52 C53 H53 119.8 . . ?
C55 C54 P2 123.4(3) . . ?
C55 C54 C59 119.1(3) . . ?
C59 C54 P2 117.4(3) . . ?
C54 C55 H55 119.8 . . ?
C54 C55 C56 120.4(3) . . ?
C56 C55 H55 119.8 . . ?
C55 C56 H56 119.9 . . ?
C57 C56 C55 120.2(3) . . ?
C57 C56 H56 119.9 . . ?
C56 C57 H57 119.8 . . ?
C58 C57 C56 120.3(3) . . ?
C58 C57 H57 119.8 . . ?
C57 C58 H58 120.3 . . ?
C57 C58 C59 119.3(3) . . ?
C59 C58 H58 120.3 . . ?
C54 C59 H59 119.7 . . ?
C58 C59 C54 120.7(3) . . ?
C58 C59 H59 119.7 . . ?
C63 O4 C60 106.5(11) . . ?
O4 C60 H60A 110.2 . . ?
O4 C60 H60B 110.2 . . ?
O4 C60 C61 107.5(10) . . ?
H60A C60 H60B 108.5 . . ?
C61 C60 H60A 110.2 . . ?
C61 C60 H60B 110.2 . . ?
C60 C61 H61A 112.2 . . ?
C60 C61 H61B 112.2 . . ?
H61A C61 H61B 109.8 . . ?
C62 C61 C60 97.9(7) . . ?
C62 C61 H61A 112.2 . . ?
C62 C61 H61B 112.2 . . ?
C61 C62 H62A 111.2 . . ?
C61 C62 H62B 111.2 . . ?
C61 C62 C63 102.8(7) . . ?
H62A C62 H62B 109.1 . . ?
C63 C62 H62A 111.2 . . ?
C63 C62 H62B 111.2 . . ?
O4 C63 C62 108.3(8) . . ?
O4 C63 H63A 110.0 . . ?
O4 C63 H63B 110.0 . . ?
C62 C63 H63A 110.0 . . ?
C62 C63 H63B 110.0 . . ?
H63A C63 H63B 108.4 . . ?
C1C O5 C1B 114.7(12) . . ?
H1AA C1A H1AB 109.5 . . ?
H1AA C1A H1AC 109.5 . . ?
H1AB C1A H1AC 109.5 . . ?
C1B C1A H1AA 109.5 . . ?
C1B C1A H1AB 109.5 . . ?
C1B C1A H1AC 109.5 . . ?
O5 C1B C1A 115.5(13) . . ?
O5 C1B H1BA 108.4 . . ?
O5 C1B H1BB 108.4 . . ?
C1A C1B H1BA 108.4 . . ?
C1A C1B H1BB 108.4 . . ?
H1BA C1B H1BB 107.5 . . ?
O5 C1C H1CA 109.6 . . ?
O5 C1C H1CB 109.6 . . ?
O5 C1C C1D 110.3(9) . . ?
H1CA C1C H1CB 108.1 . . ?
C1D C1C H1CA 109.6 . . ?
C1D C1C H1CB 109.6 . . ?
C1C C1D H1DA 109.5 . . ?
C1C C1D H1DB 109.5 . . ?
C1C C1D H1DC 109.5 . . ?
H1DA C1D H1DB 109.5 . . ?
H1DA C1D H1DC 109.5 . . ?
H1DB C1D H1DC 109.5 . . ?

loop_
_geom_bond_atom_site_label_1
_geom_bond_atom_site_label_2
_geom_bond_distance
_geom_bond_site_symmetry_2
_geom_bond_publ_flag
Pd1 Cl2 2.3894(9) . ?
Pd1 P1 2.2932(9) . ?
Pd1 P2 2.2931(9) . ?
Pd1 C1 2.003(3) . ?
Cl1 C2 1.741(3) . ?
P1 C26 1.824(4) . ?
P1 C32 1.831(3) . ?
P1 C33 1.832(3) . ?
P2 C46 1.828(3) . ?
P2 C48 1.826(3) . ?
P2 C54 1.826(3) . ?
O1 C6 1.217(4) . ?
O2 C3 1.217(4) . ?
O3 C38 1.388(4) . ?
O3 C47 1.385(4) . ?
C1 C2 1.343(4) . ?
C1 C6 1.488(5) . ?
C2 C3 1.492(5) . ?
C3 C4 1.459(5) . ?
C4 C5 1.341(4) . ?
C4 C13 1.514(5) . ?
C5 C6 1.479(4) . ?
C5 C20 1.514(4) . ?
C7 C8 1.375(4) . ?
C7 C12 1.396(5) . ?
C7 C20 1.532(4) . ?
C8 H8 0.9500 . ?
C8 C9 1.395(5) . ?
C9 H9 0.9500 . ?
C9 C10 1.379(6) . ?
C10 H10 0.9500 . ?
C10 C11 1.390(5) . ?
C11 H11 0.9500 . ?
C11 C12 1.380(5) . ?
C12 C13 1.533(5) . ?
C13 H13 1.0000 . ?
C13 C14 1.537(5) . ?
C14 C15 1.384(5) . ?
C14 C19 1.394(5) . ?
C15 H15 0.9500 . ?
C15 C16 1.387(5) . ?
C16 H16 0.9500 . ?
C16 C17 1.379(5) . ?
C17 H17 0.9500 . ?
C17 C18 1.405(5) . ?
C18 H18 0.9500 . ?
C18 C19 1.371(5) . ?
C19 C20 1.530(5) . ?
C20 H20 1.0000 . ?
C21 H21 0.9500 . ?
C21 C22 1.375(5) . ?
C21 C26 1.390(5) . ?
C22 H22 0.9500 . ?
C22 C23 1.374(6) . ?
C23 H23 0.9500 . ?
C23 C24 1.384(6) . ?
C24 H24 0.9500 . ?
C24 C25 1.379(5) . ?
C25 H25 0.9500 . ?
C25 C26 1.392(5) . ?
C27 H27 0.9500 . ?
C27 C28 1.397(5) . ?
C27 C32 1.399(5) . ?
C28 H28 0.9500 . ?
C28 C29 1.387(6) . ?
C29 H29 0.9500 . ?
C29 C30 1.380(6) . ?
C30 H30 0.9500 . ?
C30 C31 1.379(5) . ?
C31 H31 0.9500 . ?
C31 C32 1.390(5) . ?
C33 C34 1.392(5) . ?
C33 C38 1.403(4) . ?
C34 H34 0.9500 . ?
C34 C35 1.376(5) . ?
C35 H35 0.9500 . ?
C35 C36 1.383(5) . ?
C36 H36 0.9500 . ?
C36 C37 1.394(5) . ?
C37 C38 1.383(4) . ?
C37 C39 1.523(4) . ?
C39 C40 1.542(5) . ?
C39 C41 1.523(4) . ?
C39 C42 1.520(5) . ?
C40 H40A 0.9800 . ?
C40 H40B 0.9800 . ?
C40 H40C 0.9800 . ?
C41 H41A 0.9800 . ?
C41 H41B 0.9800 . ?
C41 H41C 0.9800 . ?
C42 C43 1.389(5) . ?
C42 C47 1.393(4) . ?
C43 H43 0.9500 . ?
C43 C44 1.375(5) . ?
C44 H44 0.9500 . ?
C44 C45 1.376(5) . ?
C45 H45 0.9500 . ?
C45 C46 1.398(5) . ?
C46 C47 1.395(4) . ?
C48 C49 1.385(4) . ?
C48 C53 1.391(5) . ?
C49 H49 0.9500 . ?
C49 C50 1.385(5) . ?
C50 H50 0.9500 . ?
C50 C51 1.376(5) . ?
C51 H51 0.9500 . ?
C51 C52 1.376(5) . ?
C52 H52 0.9500 . ?
C52 C53 1.380(5) . ?
C53 H53 0.9500 . ?
C54 C55 1.379(5) . ?
C54 C59 1.395(4) . ?
C55 H55 0.9500 . ?
C55 C56 1.388(5) . ?
C56 H56 0.9500 . ?
C56 C57 1.383(5) . ?
C57 H57 0.9500 . ?
C57 C58 1.378(5) . ?
C58 H58 0.9500 . ?
C58 C59 1.393(5) . ?
C59 H59 0.9500 . ?
O4 C60 1.438(11) . ?
O4 C63 1.414(12) . ?
C60 H60A 0.9900 . ?
C60 H60B 0.9900 . ?
C60 C61 1.532(10) . ?
C61 H61A 0.9900 . ?
C61 H61B 0.9900 . ?
C61 C62 1.523(11) . ?
C62 H62A 0.9900 . ?
C62 H62B 0.9900 . ?
C62 C63 1.528(9) . ?
C63 H63A 0.9900 . ?
C63 H63B 0.9900 . ?
O5 C1B 1.400(12) . ?
O5 C1C 1.394(11) . ?
C1A H1AA 0.9800 . ?
C1A H1AB 0.9800 . ?
C1A H1AC 0.9800 . ?
C1A C1B 1.463(12) . ?
C1B H1BA 0.9900 . ?
C1B H1BB 0.9900 . ?
C1C H1CA 0.9900 . ?
C1C H1CB 0.9900 . ?
C1C C1D 1.496(9) . ?
C1D H1DA 0.9800 . ?
C1D H1DB 0.9800 . ?
C1D H1DC 0.9800 . ?

loop_
_geom_torsion_atom_site_label_1
_geom_torsion_atom_site_label_2
_geom_torsion_atom_site_label_3
_geom_torsion_atom_site_label_4
_geom_torsion
_geom_torsion_site_symmetry_1
_geom_torsion_site_symmetry_2
_geom_torsion_site_symmetry_3
_geom_torsion_site_symmetry_4
_geom_torsion_publ_flag
Pd1 P1 C26 C21 74.0(3) . . . . ?
Pd1 P1 C26 C25 -108.3(3) . . . . ?
Pd1 P1 C32 C27 16.6(3) . . . . ?
Pd1 P1 C32 C31 -161.6(2) . . . . ?
Pd1 P1 C33 C34 -161.5(3) . . . . ?
Pd1 P1 C33 C38 19.9(3) . . . . ?
Pd1 P2 C46 C45 153.7(2) . . . . ?
Pd1 P2 C46 C47 -22.5(3) . . . . ?
Pd1 P2 C48 C49 -13.5(3) . . . . ?
Pd1 P2 C48 C53 164.5(2) . . . . ?
Pd1 P2 C54 C55 109.9(3) . . . . ?
Pd1 P2 C54 C59 -68.5(3) . . . . ?
Pd1 C1 C2 Cl1 -0.2(4) . . . . ?
Pd1 C1 C2 C3 179.5(2) . . . . ?
Pd1 C1 C6 O1 0.6(4) . . . . ?
Pd1 C1 C6 C5 -179.0(2) . . . . ?
Cl1 C2 C3 O2 -0.5(4) . . . . ?
Cl1 C2 C3 C4 179.6(2) . . . . ?
P1 C33 C34 C35 -178.6(3) . . . . ?
P1 C33 C38 O3 2.0(4) . . . . ?
P1 C33 C38 C37 179.7(3) . . . . ?
P2 C46 C47 O3 -1.8(4) . . . . ?
P2 C46 C47 C42 179.0(2) . . . . ?
P2 C48 C49 C50 179.1(3) . . . . ?
P2 C48 C53 C52 -179.3(3) . . . . ?
P2 C54 C55 C56 -179.2(3) . . . . ?
P2 C54 C59 C58 178.7(3) . . . . ?
O2 C3 C4 C5 -178.9(3) . . . . ?
O2 C3 C4 C13 0.6(5) . . . . ?
C1 C2 C3 O2 179.8(3) . . . . ?
C1 C2 C3 C4 -0.1(5) . . . . ?
C2 C1 C6 O1 -178.7(3) . . . . ?
C2 C1 C6 C5 1.6(4) . . . . ?
C2 C3 C4 C5 1.0(5) . . . . ?
C2 C3 C4 C13 -179.5(3) . . . . ?
C3 C4 C5 C6 -0.5(5) . . . . ?
C3 C4 C5 C20 179.5(3) . . . . ?
C3 C4 C13 C12 -124.1(3) . . . . ?
C3 C4 C13 C14 125.2(3) . . . . ?
C4 C5 C6 O1 179.6(3) . . . . ?
C4 C5 C6 C1 -0.8(5) . . . . ?
C4 C5 C20 C7 -55.1(4) . . . . ?
C4 C5 C20 C19 55.4(4) . . . . ?
C4 C13 C14 C15 -126.5(3) . . . . ?
C4 C13 C14 C19 54.9(4) . . . . ?
C5 C4 C13 C12 55.4(4) . . . . ?
C5 C4 C13 C14 -55.3(4) . . . . ?
C6 C1 C2 Cl1 179.1(2) . . . . ?
C6 C1 C2 C3 -1.2(5) . . . . ?
C6 C5 C20 C7 125.0(3) . . . . ?
C6 C5 C20 C19 -124.6(3) . . . . ?
C7 C8 C9 C10 -0.8(6) . . . . ?
C7 C12 C13 C4 -55.4(4) . . . . ?
C7 C12 C13 C14 55.5(4) . . . . ?
C8 C7 C12 C11 2.1(5) . . . . ?
C8 C7 C12 C13 -177.0(3) . . . . ?
C8 C7 C20 C5 -128.5(3) . . . . ?
C8 C7 C20 C19 120.4(4) . . . . ?
C8 C9 C10 C11 1.8(6) . . . . ?
C9 C10 C11 C12 -0.8(6) . . . . ?
C10 C11 C12 C7 -1.1(5) . . . . ?
C10 C11 C12 C13 177.9(3) . . . . ?
C11 C12 C13 C4 125.6(4) . . . . ?
C11 C12 C13 C14 -123.6(4) . . . . ?
C12 C7 C8 C9 -1.2(5) . . . . ?
C12 C7 C20 C5 53.4(4) . . . . ?
C12 C7 C20 C19 -57.8(3) . . . . ?
C12 C13 C14 C15 122.7(4) . . . . ?
C12 C13 C14 C19 -55.9(3) . . . . ?
C13 C4 C5 C6 179.9(3) . . . . ?
C13 C4 C5 C20 -0.1(4) . . . . ?
C13 C14 C15 C16 -178.0(3) . . . . ?
C13 C14 C19 C18 177.4(3) . . . . ?
C13 C14 C19 C20 -0.6(4) . . . . ?
C14 C15 C16 C17 0.8(5) . . . . ?
C14 C19 C20 C5 -54.0(3) . . . . ?
C14 C19 C20 C7 57.3(3) . . . . ?
C15 C14 C19 C18 -1.3(5) . . . . ?
C15 C14 C19 C20 -179.3(3) . . . . ?
C15 C16 C17 C18 -1.3(6) . . . . ?
C16 C17 C18 C19 0.5(5) . . . . ?
C17 C18 C19 C14 0.8(5) . . . . ?
C17 C18 C19 C20 178.5(3) . . . . ?
C18 C19 C20 C5 128.2(3) . . . . ?
C18 C19 C20 C7 -120.5(3) . . . . ?
C19 C14 C15 C16 0.5(5) . . . . ?
C20 C5 C6 O1 -0.5(5) . . . . ?
C20 C5 C6 C1 179.2(3) . . . . ?
C20 C7 C8 C9 -179.2(3) . . . . ?
C20 C7 C12 C11 -179.6(3) . . . . ?
C20 C7 C12 C13 1.3(4) . . . . ?
C21 C22 C23 C24 0.7(6) . . . . ?
C22 C21 C26 P1 176.5(3) . . . . ?
C22 C21 C26 C25 -1.4(5) . . . . ?
C22 C23 C24 C25 -2.3(6) . . . . ?
C23 C24 C25 C26 2.0(6) . . . . ?
C24 C25 C26 P1 -177.9(3) . . . . ?
C24 C25 C26 C21 -0.1(5) . . . . ?
C26 P1 C32 C27 149.6(3) . . . . ?
C26 P1 C32 C31 -28.5(3) . . . . ?
C26 P1 C33 C34 74.0(3) . . . . ?
C26 P1 C33 C38 -104.6(3) . . . . ?
C26 C21 C22 C23 1.1(6) . . . . ?
C27 C28 C29 C30 -0.2(6) . . . . ?
C28 C27 C32 P1 179.8(3) . . . . ?
C28 C27 C32 C31 -1.9(5) . . . . ?
C28 C29 C30 C31 -0.3(6) . . . . ?
C29 C30 C31 C32 -0.4(5) . . . . ?
C30 C31 C32 P1 179.7(3) . . . . ?
C30 C31 C32 C27 1.5(5) . . . . ?
C32 P1 C26 C21 -60.3(3) . . . . ?
C32 P1 C26 C25 117.5(3) . . . . ?
C32 P1 C33 C34 -33.2(3) . . . . ?
C32 P1 C33 C38 148.2(3) . . . . ?
C32 C27 C28 C29 1.3(5) . . . . ?
C33 P1 C26 C21 -171.0(3) . . . . ?
C33 P1 C26 C25 6.8(3) . . . . ?
C33 P1 C32 C27 -101.8(3) . . . . ?
C33 P1 C32 C31 80.0(3) . . . . ?
C33 C34 C35 C36 -1.6(6) . . . . ?
C34 C33 C38 O3 -176.6(3) . . . . ?
C34 C33 C38 C37 1.1(5) . . . . ?
C34 C35 C36 C37 2.0(6) . . . . ?
C35 C36 C37 C38 -0.8(5) . . . . ?
C35 C36 C37 C39 176.4(3) . . . . ?
C36 C37 C38 O3 177.0(3) . . . . ?
C36 C37 C38 C33 -0.7(5) . . . . ?
C36 C37 C39 C40 -94.1(4) . . . . ?
C36 C37 C39 C41 26.3(5) . . . . ?
C36 C37 C39 C42 149.8(3) . . . . ?
C37 C39 C42 C43 -147.9(3) . . . . ?
C37 C39 C42 C47 36.5(4) . . . . ?
C38 O3 C47 C42 -31.2(4) . . . . ?
C38 O3 C47 C46 149.7(3) . . . . ?
C38 C33 C34 C35 0.0(5) . . . . ?
C38 C37 C39 C40 83.1(4) . . . . ?
C38 C37 C39 C41 -156.4(3) . . . . ?
C38 C37 C39 C42 -33.0(4) . . . . ?
C39 C37 C38 O3 -0.4(5) . . . . ?
C39 C37 C38 C33 -178.1(3) . . . . ?
C39 C42 C43 C44 -174.7(3) . . . . ?
C39 C42 C47 O3 -6.4(4) . . . . ?
C39 C42 C47 C46 172.7(3) . . . . ?
C40 C39 C42 C43 95.8(4) . . . . ?
C40 C39 C42 C47 -79.8(4) . . . . ?
C41 C39 C42 C43 -24.2(4) . . . . ?
C41 C39 C42 C47 160.2(3) . . . . ?
C42 C43 C44 C45 1.7(6) . . . . ?
C43 C42 C47 O3 177.6(3) . . . . ?
C43 C42 C47 C46 -3.3(5) . . . . ?
C43 C44 C45 C46 -2.2(6) . . . . ?
C44 C45 C46 P2 -176.3(3) . . . . ?
C44 C45 C46 C47 0.0(5) . . . . ?
C45 C46 C47 O3 -178.1(3) . . . . ?
C45 C46 C47 C42 2.8(5) . . . . ?
C46 P2 C48 C49 104.1(3) . . . . ?
C46 P2 C48 C53 -77.9(3) . . . . ?
C46 P2 C54 C55 -5.2(3) . . . . ?
C46 P2 C54 C59 176.4(3) . . . . ?
C47 O3 C38 C33 -147.2(3) . . . . ?
C47 O3 C38 C37 34.9(4) . . . . ?
C47 C42 C43 C44 1.0(5) . . . . ?
C48 P2 C46 C45 25.8(3) . . . . ?
C48 P2 C46 C47 -150.3(3) . . . . ?
C48 P2 C54 C55 -116.0(3) . . . . ?
C48 P2 C54 C59 65.6(3) . . . . ?
C48 C49 C50 C51 -0.4(6) . . . . ?
C49 C48 C53 C52 -1.3(5) . . . . ?
C49 C50 C51 C52 -0.1(6) . . . . ?
C50 C51 C52 C53 -0.2(6) . . . . ?
C51 C52 C53 C48 0.9(5) . . . . ?
C53 C48 C49 C50 1.1(5) . . . . ?
C54 P2 C46 C45 -82.3(3) . . . . ?
C54 P2 C46 C47 101.6(3) . . . . ?
C54 P2 C48 C49 -146.0(3) . . . . ?
C54 P2 C48 C53 32.0(3) . . . . ?
C54 C55 C56 C57 0.6(6) . . . . ?
C55 C54 C59 C58 0.2(5) . . . . ?
C55 C56 C57 C58 0.3(6) . . . . ?
C56 C57 C58 C59 -0.9(5) . . . . ?
C57 C58 C59 C54 0.7(5) . . . . ?
C59 C54 C55 C56 -0.8(5) . . . . ?
O4 C60 C61 C62 -39.7(15) . . . . ?
C60 O4 C63 C62 0(2) . . . . ?
C60 C61 C62 C63 37.5(10) . . . . ?
C61 C62 C63 O4 -25.5(17) . . . . ?
C63 O4 C60 C61 25(2) . . . . ?
C1B O5 C1C C1D 176.1(15) . . . . ?
C1C O5 C1B C1A 73(2) . . . . ?
